data_1509689
loop_
_publ_author_name
'Evers, L.'
'Bystroem, A.'

_publ_section_title
;
 The crystal structures of Ag2 Pb O2 and Ag5 Pb2 O6
;
_journal_name_full 'Acta Chemica Scandinavica (1-27,1973-42,1988)'
_journal_page_first 613
_journal_page_last 627
_journal_paper_doi 10.3891/acta.chem.scand.04-0613
_journal_volume 4
_journal_year 1950
_chemical_formula_sum 'Ag2 O2 Pb'
_chemical_name_systematic 'Ag2 Pb O2'
_space_group_IT_number 15
_symmetry_space_group_name_Hall '-I 2yc'
_symmetry_space_group_name_H-M 'I 1 2/c 1'
_cell_angle_alpha 90
_cell_angle_beta 93.69
_cell_angle_gamma 90
_cell_formula_units_Z 4
_cell_length_a 6.082
_cell_length_b 8.715
_cell_length_c 6.556
_cell_volume 346.778
_citation_journal_id_ASTM ACSAA4
_cod_data_source_file silver2-3_149.cif
_cod_data_source_block Ag2O2Pb1
_cod_original_sg_symbol_Hall '-C 2yc (x,y,-x+z)'
_cod_original_formula_sum 'Ag2 O2 Pb1'
_cod_database_code 1509689

loop_
_symmetry_equiv_pos_as_xyz
x,y,z
-x,y,-z+1/2
-x,-y,-z
x,-y,z-1/2
x+1/2,y+1/2,z+1/2
-x+1/2,y+1/2,-z+1
-x+1/2,-y+1/2,-z+1/2
x+1/2,-y+1/2,z

loop_
_atom_site_label
_atom_site_type_symbol
_atom_site_fract_x
_atom_site_fract_y
_atom_site_fract_z
_atom_site_occupancy
_atom_site_U_iso_or_equiv
Ag2 Ag+1 0.25 0.25 0.75 1 0.0
O1 O-2 0.311 0.195 0.446 1 0.0
Pb1 Pb+2 0 0.125 0.25 1 0.0
Ag1 Ag+1 0 0.5 0 1 0.0
